data_4132667
loop_
_publ_author_name
'Pranckevicius, Conor'
'Jimen\'ez-Halla, J Oscar C'
'Kirsch, Marius'
'Krummenacher, Ivo'
'Braunschweig, Holger'

_publ_section_title
;
 Complexation and Release of N-Heterocyclic Carbene-Aminoborylene Ligands
 from Group VI and VIII Metals.
;
_journal_issue 33
_journal_name_full 'Journal of the American Chemical Society'
_journal_page_first 10524
_journal_page_last 10529
_journal_paper_doi 10.1021/jacs.8b05398
_journal_volume 140
_journal_year 2018
_chemical_formula_moiety 'C16.67 H22.67 B0.67 N2'
_chemical_formula_sum 'C16.67 H22.67 B0.67 N2'
_chemical_formula_weight 258.24
_space_group_crystal_system orthorhombic
_space_group_IT_number 60
_space_group_name_Hall '-P 2n 2ab'
_space_group_name_H-M_alt 'P b c n'
_atom_sites_solution_hydrogens mixed
_audit_creation_method SHELXL-2014/7
_cell_angle_alpha 90
_cell_angle_beta 90
_cell_angle_gamma 90
_cell_formula_units_Z 12
_cell_length_a 29.725(3)
_cell_length_b 8.1656(8)
_cell_length_c 18.9301(18)
_cell_measurement_reflns_used 9886
_cell_measurement_temperature 100(2)
_cell_measurement_theta_max 26.40
_cell_measurement_theta_min 2.26
_cell_volume 4594.8(8)
_computing_cell_refinement 'Saint+ ver. 7.68A (Bruker AXS)'
_computing_data_collection 'APEX2 ver. 2014.9 (Bruker AXS)'
_computing_data_reduction 'Saint+ ver. 7.68A (Bruker AXS)'
_computing_molecular_graphics 'Mercury 2017'
_computing_publication_material 'SHELXL-2014/6 (Sheldrick, 2014)'
_computing_structure_refinement 'SHELXL-2014/7 (Sheldrick, 2014)'
_computing_structure_solution 'SHELXL-2014/6 (Sheldrick, 2014)'
_diffrn_ambient_temperature 100(2)
_diffrn_measured_fraction_theta_full 1.000
_diffrn_measured_fraction_theta_max 1.000
_diffrn_measurement_device_type 'Bruker APEX-II CCD'
_diffrn_measurement_method '\f and \w scans'
_diffrn_radiation_type MoK\a
_diffrn_radiation_wavelength 0.71073
_diffrn_reflns_av_R_equivalents 0.0557
_diffrn_reflns_av_unetI/netI 0.0224
_diffrn_reflns_Laue_measured_fraction_full 1.000
_diffrn_reflns_Laue_measured_fraction_max 1.000
_diffrn_reflns_limit_h_max 36
_diffrn_reflns_limit_h_min -36
_diffrn_reflns_limit_k_max 9
_diffrn_reflns_limit_k_min -9
_diffrn_reflns_limit_l_max 22
_diffrn_reflns_limit_l_min -22
_diffrn_reflns_number 49044
_diffrn_reflns_point_group_measured_fraction_full 1.000
_diffrn_reflns_point_group_measured_fraction_max 1.000
_diffrn_reflns_theta_full 25.242
_diffrn_reflns_theta_max 25.498
_diffrn_reflns_theta_min 2.152
_diffrn_source 'sealed tube'
_exptl_absorpt_coefficient_mu 0.065
_exptl_absorpt_correction_T_max 0.7454
_exptl_absorpt_correction_T_min 0.6526
_exptl_absorpt_correction_type multi-scan
_exptl_absorpt_process_details sadabs
_exptl_crystal_colour colourless
_exptl_crystal_density_diffrn 1.120
_exptl_crystal_description block
_exptl_crystal_F_000 1680
_exptl_crystal_size_max 0.07
_exptl_crystal_size_mid 0.05
_exptl_crystal_size_min 0.04
_refine_diff_density_max 0.411
_refine_diff_density_min -0.272
_refine_diff_density_rms 0.055
_refine_ls_extinction_coef 0.0132(7)
_refine_ls_extinction_expression Fc^*^=kFc[1+0.001xFc^2^\l^3^/sin(2\q)]^-1/4^
_refine_ls_extinction_method 'SHELXL-2014/7 (Sheldrick 2014'
_refine_ls_goodness_of_fit_ref 1.072
_refine_ls_hydrogen_treatment mixed
_refine_ls_matrix_type full
_refine_ls_number_parameters 283
_refine_ls_number_reflns 4268
_refine_ls_number_restraints 0
_refine_ls_restrained_S_all 1.072
_refine_ls_R_factor_all 0.0579
_refine_ls_R_factor_gt 0.0460
_refine_ls_shift/su_max 0.001
_refine_ls_shift/su_mean 0.000
_refine_ls_structure_factor_coef Fsqd
_refine_ls_weighting_details 'w=1/[\s^2^(Fo^2^)+(0.0467P)^2^+2.7340P] where P=(Fo^2^+2Fc^2^)/3'
_refine_ls_weighting_scheme calc
_refine_ls_wR_factor_gt 0.1105
_refine_ls_wR_factor_ref 0.1178
_reflns_Friedel_coverage 0.000
_reflns_number_gt 3554
_reflns_number_total 4268
_reflns_threshold_expression 'I > 2\s(I)'
_cod_data_source_file ja8b05398_si_002.cif
_cod_data_source_block copr030_0ma
_cod_original_cell_volume 4594.8(7)
_cod_database_code 4132667
_shelx_shelxl_version_number 2014/7
_shelx_space_group_comment
;
The symmetry employed for this shelxl refinement is uniquely defined
by the following loop, which should always be used as a source of
symmetry information in preference to the above space-group names.
They are only intended as comments.
;

loop_
_space_group_symop_operation_xyz
'x, y, z'
'-x+1/2, -y+1/2, z+1/2'
'-x, y, -z+1/2'
'x+1/2, -y+1/2, -z'
'-x, -y, -z'
'x-1/2, y-1/2, -z-1/2'
'x, -y, z-1/2'
'-x-1/2, y-1/2, z'

loop_
_atom_site_label
_atom_site_type_symbol
_atom_site_fract_x
_atom_site_fract_y
_atom_site_fract_z
_atom_site_U_iso_or_equiv
_atom_site_adp_type
_atom_site_occupancy
_atom_site_site_symmetry_order
_atom_site_calc_flag
_atom_site_refinement_flags_posn
_atom_site_refinement_flags_adp
_atom_site_refinement_flags_occupancy
_atom_site_disorder_assembly
_atom_site_disorder_group
N001 N 0.42572(4) 0.53189(15) 0.52880(7) 0.0205(3) Uani 1 1 d . . . . .
N002 N 0.36477(4) 0.50835(16) 0.46898(7) 0.0224(3) Uani 1 1 d . . . . .
N003 N 0.36795(5) 0.81390(17) 0.60869(8) 0.0309(4) Uani 1 1 d . . . . .
C004 C 0.45968(5) 0.60859(19) 0.57177(8) 0.0215(3) Uani 1 1 d . . . . .
C005 C 0.38776(5) 0.61298(19) 0.51008(8) 0.0212(3) Uani 1 1 d . . . . .
C006 C 0.32296(5) 0.54221(19) 0.43316(8) 0.0238(4) Uani 1 1 d . . . . .
C007 C 0.38830(5) 0.36306(19) 0.46126(9) 0.0252(4) Uani 1 1 d . . . . .
H00A H 0.3790 0.2700 0.4349 0.030 Uiso 1 1 calc R U . . .
C008 C 0.42655(5) 0.37824(19) 0.49777(8) 0.0240(4) Uani 1 1 d . . . . .
H00B H 0.4498 0.2990 0.5017 0.029 Uiso 1 1 calc R U . . .
C009 C 0.48442(5) 0.5192(2) 0.62082(8) 0.0245(4) Uani 1 1 d . . . . .
C00A C 0.28318(5) 0.4801(2) 0.46055(8) 0.0260(4) Uani 1 1 d . . . . .
C00B C 0.46415(5) 0.77866(19) 0.56461(9) 0.0246(4) Uani 1 1 d . . . . .
C00C C 0.51592(5) 0.6039(2) 0.66103(9) 0.0279(4) Uani 1 1 d . . . . .
H00C H 0.5336 0.5448 0.6942 0.033 Uiso 1 1 calc R U . . .
C00D C 0.49610(5) 0.8554(2) 0.60653(9) 0.0285(4) Uani 1 1 d . . . . .
H00D H 0.5000 0.9704 0.6021 0.034 Uiso 1 1 calc R U . . .
C00E C 0.52254(5) 0.7714(2) 0.65456(9) 0.0296(4) Uani 1 1 d . . . . .
C00F C 0.32474(6) 0.6309(2) 0.37006(8) 0.0291(4) Uani 1 1 d . . . . .
C00G C 0.24385(6) 0.6008(2) 0.36142(9) 0.0340(4) Uani 1 1 d . . . . .
C00H C 0.43241(6) 0.8713(2) 0.51798(10) 0.0291(4) Uani 1 1 d . . . . .
H00E H 0.4409 0.8556 0.4679 0.035 Uiso 1 1 calc R U . . .
H00F H 0.4342 0.9898 0.5289 0.035 Uiso 1 1 calc R U . . .
C00I C 0.28444(6) 0.6582(2) 0.33536(9) 0.0343(4) Uani 1 1 d . . . . .
H00G H 0.2846 0.7181 0.2924 0.041 Uiso 1 1 calc R U . . .
C00J C 0.24378(6) 0.5117(2) 0.42325(9) 0.0315(4) Uani 1 1 d . . . . .
H00H H 0.2161 0.4707 0.4409 0.038 Uiso 1 1 calc R U . . .
C00K C 0.32818(6) 0.7264(2) 0.62982(9) 0.0307(4) Uani 1 1 d . . . . .
H00I H 0.3134 0.6803 0.5874 0.037 Uiso 1 1 calc R U . . .
H00J H 0.3069 0.8037 0.6523 0.037 Uiso 1 1 calc R U . . .
C00L C 0.28137(6) 0.3800(2) 0.52662(9) 0.0345(4) Uani 1 1 d . . . . .
H00K H 0.2539 0.4063 0.5528 0.052 Uiso 1 1 calc R U . . .
H00L H 0.3077 0.4047 0.5560 0.052 Uiso 1 1 calc R U . . .
H00M H 0.2814 0.2634 0.5144 0.052 Uiso 1 1 calc R U . . .
C00M C 0.47801(6) 0.3388(2) 0.63439(10) 0.0339(4) Uani 1 1 d . . . . .
H00N H 0.4895 0.3114 0.6814 0.051 Uiso 1 1 calc R U . . .
H00O H 0.4944 0.2757 0.5987 0.051 Uiso 1 1 calc R U . . .
H00P H 0.4459 0.3119 0.6319 0.051 Uiso 1 1 calc R U . . .
C00N C 0.55683(6) 0.8579(3) 0.69956(11) 0.0416(5) Uani 1 1 d . . . . .
H00Q H 0.5493 0.9745 0.7024 0.062 Uiso 1 1 calc R U . . .
H00R H 0.5867 0.8451 0.6784 0.062 Uiso 1 1 calc R U . . .
H00S H 0.5568 0.8103 0.7471 0.062 Uiso 1 1 calc R U . . .
C00O C 0.36854(7) 0.6940(3) 0.34145(10) 0.0411(5) Uani 1 1 d . . . . .
H00T H 0.3903 0.6041 0.3388 0.062 Uiso 1 1 calc R U . . .
H00U H 0.3802 0.7797 0.3727 0.062 Uiso 1 1 calc R U . . .
H00V H 0.3637 0.7395 0.2941 0.062 Uiso 1 1 calc R U . . .
B1 B 0.38109(6) 0.8057(2) 0.53083(11) 0.0262(4) Uani 1 1 d . . . . .
C00R C 0.33879(8) 0.5883(2) 0.68126(11) 0.0480(5) Uani 1 1 d . . . . .
H00Y H 0.3109 0.5327 0.6946 0.072 Uiso 1 1 calc R U . . .
H00Z H 0.3532 0.6336 0.7236 0.072 Uiso 1 1 calc R U . . .
H01A H 0.3592 0.5099 0.6587 0.072 Uiso 1 1 calc R U . . .
C00S C 0.20050(7) 0.6364(3) 0.32331(12) 0.0531(6) Uani 1 1 d . . . . .
H01B H 0.2036 0.6062 0.2734 0.080 Uiso 1 1 calc R U . . .
H01C H 0.1936 0.7535 0.3270 0.080 Uiso 1 1 calc R U . . .
H01D H 0.1761 0.5728 0.3447 0.080 Uiso 1 1 calc R U . . .
H1 H 0.3565(6) 0.863(2) 0.4904(10) 0.038(5) Uiso 1 1 d . . . . .
C20 C 0.37511(6) 0.9601(2) 0.65002(10) 0.0227(6) Uani 0.821(5) 1 d . . P A 1
H20A H 0.4072 0.9916 0.6468 0.027 Uiso 0.821(5) 1 calc R U P A 1
H20B H 0.3685 0.9356 0.7002 0.027 Uiso 0.821(5) 1 calc R U P A 1
C21 C 0.34619(8) 1.1048(3) 0.62656(12) 0.0345(7) Uani 0.821(5) 1 d . . P A 1
H21A H 0.3526 1.1996 0.6566 0.052 Uiso 0.821(5) 1 calc R U P A 1
H21B H 0.3143 1.0756 0.6307 0.052 Uiso 0.821(5) 1 calc R U P A 1
H21C H 0.3531 1.1319 0.5773 0.052 Uiso 0.821(5) 1 calc R U P A 1
C20A C 0.3562(3) 1.0190(14) 0.5993(6) 0.035(3) Uiso 0.179(5) 1 d . . P A 2
H20C H 0.3759 1.0703 0.5634 0.042 Uiso 0.179(5) 1 calc R U P A 2
H20D H 0.3244 1.0369 0.5861 0.042 Uiso 0.179(5) 1 calc R U P A 2
C21A C 0.3657(4) 1.0824(16) 0.6695(7) 0.051(4) Uiso 0.179(5) 1 d . . P A 2
H21D H 0.3600 1.2007 0.6703 0.076 Uiso 0.179(5) 1 calc R U P A 2
H21E H 0.3461 1.0281 0.7039 0.076 Uiso 0.179(5) 1 calc R U P A 2
H21F H 0.3972 1.0613 0.6814 0.076 Uiso 0.179(5) 1 calc R U P A 2

loop_
_atom_site_aniso_label
_atom_site_aniso_U_11
_atom_site_aniso_U_22
_atom_site_aniso_U_33
_atom_site_aniso_U_23
_atom_site_aniso_U_13
_atom_site_aniso_U_12
N001 0.0209(6) 0.0157(6) 0.0249(7) -0.0004(5) 0.0021(5) 0.0006(5)
N002 0.0248(7) 0.0197(7) 0.0227(6) -0.0020(5) 0.0003(5) 0.0009(5)
N003 0.0250(7) 0.0268(8) 0.0408(8) -0.0141(6) 0.0037(6) 0.0008(6)
C004 0.0172(7) 0.0203(8) 0.0269(8) -0.0038(6) 0.0041(6) -0.0002(6)
C005 0.0211(7) 0.0195(8) 0.0230(8) 0.0021(6) 0.0034(6) -0.0008(6)
C006 0.0256(8) 0.0226(8) 0.0233(8) -0.0044(6) -0.0030(6) 0.0027(6)
C007 0.0297(8) 0.0187(8) 0.0273(8) -0.0052(7) 0.0011(7) 0.0003(7)
C008 0.0261(8) 0.0160(8) 0.0300(8) -0.0034(7) 0.0037(6) 0.0030(6)
C009 0.0217(7) 0.0242(8) 0.0276(8) -0.0022(7) 0.0032(6) 0.0031(6)
C00A 0.0289(8) 0.0250(8) 0.0242(8) -0.0065(7) -0.0017(6) -0.0017(7)
C00B 0.0207(7) 0.0199(8) 0.0333(9) -0.0025(7) 0.0073(6) 0.0000(6)
C00C 0.0217(8) 0.0346(9) 0.0273(8) -0.0037(7) 0.0025(6) 0.0044(7)
C00D 0.0249(8) 0.0198(8) 0.0408(10) -0.0079(7) 0.0098(7) -0.0039(7)
C00E 0.0223(8) 0.0335(9) 0.0331(9) -0.0123(8) 0.0068(7) -0.0024(7)
C00F 0.0376(9) 0.0273(9) 0.0224(8) -0.0042(7) 0.0004(7) 0.0030(7)
C00G 0.0373(10) 0.0347(10) 0.0299(9) -0.0126(8) -0.0106(8) 0.0092(8)
C00H 0.0317(9) 0.0161(8) 0.0395(10) 0.0031(7) 0.0028(7) 0.0004(7)
C00I 0.0486(11) 0.0317(10) 0.0226(8) -0.0036(7) -0.0065(8) 0.0092(8)
C00J 0.0265(8) 0.0339(10) 0.0340(9) -0.0134(8) -0.0032(7) -0.0011(7)
C00K 0.0308(9) 0.0286(9) 0.0328(9) -0.0072(7) 0.0014(7) 0.0015(7)
C00L 0.0340(9) 0.0368(10) 0.0328(9) 0.0021(8) -0.0007(7) -0.0099(8)
C00M 0.0382(10) 0.0257(9) 0.0378(10) 0.0042(8) -0.0075(8) 0.0041(8)
C00N 0.0317(9) 0.0486(12) 0.0444(11) -0.0156(9) 0.0016(8) -0.0084(9)
C00O 0.0480(11) 0.0437(11) 0.0317(10) 0.0082(8) 0.0064(8) 0.0000(9)
B1 0.0263(9) 0.0165(9) 0.0359(10) 0.0005(8) -0.0015(8) 0.0027(7)
C00R 0.0666(14) 0.0329(11) 0.0444(12) -0.0027(9) -0.0053(10) 0.0035(10)
C00S 0.0483(12) 0.0654(15) 0.0457(12) -0.0147(11) -0.0230(10) 0.0151(11)
C20 0.0265(10) 0.0193(11) 0.0224(10) -0.0028(8) -0.0006(8) 0.0028(8)
C21 0.0474(13) 0.0207(12) 0.0353(13) -0.0028(10) 0.0020(11) 0.0100(10)

loop_
_atom_type_symbol
_atom_type_description
_atom_type_scat_dispersion_real
_atom_type_scat_dispersion_imag
_atom_type_scat_source
C C 0.0033 0.0016 'International Tables Vol C Tables 4.2.6.8 and 6.1.1.4'
H H 0.0000 0.0000 'International Tables Vol C Tables 4.2.6.8 and 6.1.1.4'
B B 0.0013 0.0007 'International Tables Vol C Tables 4.2.6.8 and 6.1.1.4'
N N 0.0061 0.0033 'International Tables Vol C Tables 4.2.6.8 and 6.1.1.4'

loop_
_geom_angle_atom_site_label_1
_geom_angle_atom_site_label_2
_geom_angle_atom_site_label_3
_geom_angle
C005 N001 C008 110.27(13)
C005 N001 C004 121.25(13)
C008 N001 C004 128.39(13)
C005 N002 C007 110.45(13)
C005 N002 C006 126.08(13)
C007 N002 C006 123.34(13)
C00K N003 C20 112.41(14)
C00K N003 B1 117.20(14)
C20 N003 B1 121.48(14)
C00K N003 C20A 110.2(4)
B1 N003 C20A 89.7(4)
C009 C004 C00B 122.28(15)
C009 C004 N001 121.30(14)
C00B C004 N001 116.29(14)
N002 C005 N001 105.32(13)
N002 C005 B1 133.67(14)
N001 C005 B1 120.57(14)
C00A C006 C00F 122.74(15)
C00A C006 N002 119.27(14)
C00F C006 N002 117.93(14)
C008 C007 N002 107.19(14)
C008 C007 H00A 126.4
N002 C007 H00A 126.4
C007 C008 N001 106.74(14)
C007 C008 H00B 126.6
N001 C008 H00B 126.6
C00C C009 C004 117.42(15)
C00C C009 C00M 118.54(15)
C004 C009 C00M 124.01(15)
C006 C00A C00J 117.39(15)
C006 C00A C00L 122.89(15)
C00J C00A C00L 119.71(15)
C00D C00B C004 117.21(15)
C00D C00B C00H 122.70(15)
C004 C00B C00H 119.86(14)
C00E C00C C009 122.50(16)
C00E C00C H00C 118.7
C009 C00C H00C 118.7
C00E C00D C00B 122.71(15)
C00E C00D H00D 118.6
C00B C00D H00D 118.6
C00D C00E C00C 117.81(15)
C00D C00E C00N 121.59(17)
C00C C00E C00N 120.60(17)
C00I C00F C006 117.15(16)
C00I C00F C00O 121.60(16)
C006 C00F C00O 121.25(15)
C00J C00G C00I 118.83(16)
C00J C00G C00S 120.52(18)
C00I C00G C00S 120.65(18)
C00B C00H B1 109.54(13)
C00B C00H H00E 109.8
B1 C00H H00E 109.8
C00B C00H H00F 109.8
B1 C00H H00F 109.8
H00E C00H H00F 108.2
C00F C00I C00G 122.03(16)
C00F C00I H00G 119.0
C00G C00I H00G 119.0
C00G C00J C00A 121.84(16)
C00G C00J H00H 119.1
C00A C00J H00H 119.1
N003 C00K C00R 112.04(15)
N003 C00K H00I 109.2
C00R C00K H00I 109.2
N003 C00K H00J 109.2
C00R C00K H00J 109.2
H00I C00K H00J 107.9
C00A C00L H00K 109.5
C00A C00L H00L 109.5
H00K C00L H00L 109.5
C00A C00L H00M 109.5
H00K C00L H00M 109.5
H00L C00L H00M 109.5
C009 C00M H00N 109.5
C009 C00M H00O 109.5
H00N C00M H00O 109.5
C009 C00M H00P 109.5
H00N C00M H00P 109.5
H00O C00M H00P 109.5
C00E C00N H00Q 109.5
C00E C00N H00R 109.5
H00Q C00N H00R 109.5
C00E C00N H00S 109.5
H00Q C00N H00S 109.5
H00R C00N H00S 109.5
C00F C00O H00T 109.5
C00F C00O H00U 109.5
H00T C00O H00U 109.5
C00F C00O H00V 109.5
H00T C00O H00V 109.5
H00U C00O H00V 109.5
N003 B1 C005 107.79(13)
N003 B1 C00H 111.58(14)
C005 B1 C00H 99.61(13)
N003 B1 H1 117.4(9)
C005 B1 H1 107.7(9)
C00H B1 H1 111.1(10)
C00K C00R H00Y 109.5
C00K C00R H00Z 109.5
H00Y C00R H00Z 109.5
C00K C00R H01A 109.5
H00Y C00R H01A 109.5
H00Z C00R H01A 109.5
C00G C00S H01B 109.5
C00G C00S H01C 109.5
H01B C00S H01C 109.5
C00G C00S H01D 109.5
H01B C00S H01D 109.5
H01C C00S H01D 109.5
N003 C20 C21 113.53(16)
N003 C20 H20A 108.9
C21 C20 H20A 108.9
N003 C20 H20B 108.9
C21 C20 H20B 108.9
H20A C20 H20B 107.7
C20 C21 H21A 109.5
C20 C21 H21B 109.5
H21A C21 H21B 109.5
C20 C21 H21C 109.5
H21A C21 H21C 109.5
H21B C21 H21C 109.5
C21A C20A N003 102.3(8)
C21A C20A H20C 111.3
N003 C20A H20C 111.3
C21A C20A H20D 111.3
N003 C20A H20D 111.3
H20C C20A H20D 109.2
C20A C21A H21D 109.5
C20A C21A H21E 109.5
H21D C21A H21E 109.5
C20A C21A H21F 109.5
H21D C21A H21F 109.5
H21E C21A H21F 109.5

loop_
_geom_bond_atom_site_label_1
_geom_bond_atom_site_label_2
_geom_bond_distance
N001 C005 1.3556(19)
N001 C008 1.386(2)
N001 C004 1.4397(19)
N002 C005 1.342(2)
N002 C007 1.385(2)
N002 C006 1.4425(19)
N003 C00K 1.438(2)
N003 C20 1.443(2)
N003 B1 1.526(2)
N003 C20A 1.720(12)
C004 C009 1.391(2)
C004 C00B 1.402(2)
C005 B1 1.634(2)
C006 C00A 1.387(2)
C006 C00F 1.398(2)
C007 C008 1.336(2)
C007 H00A 0.9500
C008 H00B 0.9500
C009 C00C 1.391(2)
C009 C00M 1.508(2)
C00A C00J 1.391(2)
C00A C00L 1.495(2)
C00B C00D 1.387(2)
C00B C00H 1.497(2)
C00C C00E 1.387(2)
C00C H00C 0.9500
C00D C00E 1.384(3)
C00D H00D 0.9500
C00E C00N 1.504(2)
C00F C00I 1.384(2)
C00F C00O 1.502(3)
C00G C00J 1.378(3)
C00G C00I 1.385(3)
C00G C00S 1.505(2)
C00H B1 1.635(2)
C00H H00E 0.9900
C00H H00F 0.9900
C00I H00G 0.9500
C00J H00H 0.9500
C00K C00R 1.523(3)
C00K H00I 0.9900
C00K H00J 0.9900
C00L H00K 0.9800
C00L H00L 0.9800
C00L H00M 0.9800
C00M H00N 0.9800
C00M H00O 0.9800
C00M H00P 0.9800
C00N H00Q 0.9800
C00N H00R 0.9800
C00N H00S 0.9800
C00O H00T 0.9800
C00O H00U 0.9800
C00O H00V 0.9800
B1 H1 1.155(19)
C00R H00Y 0.9800
C00R H00Z 0.9800
C00R H01A 0.9800
C00S H01B 0.9800
C00S H01C 0.9800
C00S H01D 0.9800
C20 C21 1.527(3)
C20 H20A 0.9900
C20 H20B 0.9900
C21 H21A 0.9800
C21 H21B 0.9800
C21 H21C 0.9800
C20A C21A 1.452(18)
C20A H20C 0.9900
C20A H20D 0.9900
C21A H21D 0.9800
C21A H21E 0.9800
C21A H21F 0.9800
